data_4346727
loop_
_publ_author_name
'Dickie, Diane A.'
'Barker, Madeline T.'
'Land, Michael A.'
'Hughes, Kira E.'
'Clyburne, Jason A. C.'
'Kemp, Richard A.'

_publ_section_title
;
 Rapid, Reversible, Solid-Gas and Solution-Phase Insertion of CO2 into
 In-P Bonds.
;
_journal_issue 23
_journal_name_full 'Inorganic chemistry'
_journal_page_first 11121
_journal_page_last 11126
_journal_paper_doi 10.1021/acs.inorgchem.5b02031
_journal_volume 54
_journal_year 2015
_chemical_formula_sum 'C24 H56 Cl In N2 P4'
_chemical_formula_weight 646.88
_chemical_name_common 'Bis[bis(diisopropylphosphino)amido]indium chloride'
_space_group_crystal_system monoclinic
_space_group_IT_number 14
_space_group_name_Hall '-P 2yn'
_space_group_name_H-M_alt 'P 1 21/n 1'
_atom_sites_solution_hydrogens geom
_cell_angle_alpha 90
_cell_angle_beta 99.0770(10)
_cell_angle_gamma 90
_cell_formula_units_Z 4
_cell_length_a 11.2942(5)
_cell_length_b 18.3235(8)
_cell_length_c 15.8967(7)
_cell_measurement_reflns_used 9894
_cell_measurement_temperature 100.(2)
_cell_measurement_theta_max 30.4794
_cell_measurement_theta_min 2.2229
_cell_volume 3248.6(2)
_computing_structure_refinement 'SHELXL-2014/7 (Sheldrick, 2014)'
_computing_structure_solution 'Bruker XT Intrinsic Solution Method'
_diffrn_ambient_temperature 100.(2)
_diffrn_detector_area_resol_mean 8.3333
_diffrn_measured_fraction_theta_full 0.999
_diffrn_measured_fraction_theta_max 0.999
_diffrn_measurement_device_type 'Bruker Kappa ApexII CCD'
_diffrn_measurement_method '\f and \w scans'
_diffrn_radiation_monochromator graphite
_diffrn_radiation_type 'Mo K\a'
_diffrn_radiation_wavelength 0.71073
_diffrn_reflns_av_R_equivalents 0.0249
_diffrn_reflns_av_unetI/netI 0.0244
_diffrn_reflns_limit_h_max 16
_diffrn_reflns_limit_h_min -16
_diffrn_reflns_limit_k_max 25
_diffrn_reflns_limit_k_min -26
_diffrn_reflns_limit_l_max 22
_diffrn_reflns_limit_l_min -21
_diffrn_reflns_number 36111
_diffrn_reflns_theta_full 30.52
_diffrn_reflns_theta_max 30.52
_diffrn_reflns_theta_min 1.71
_diffrn_source 'fine-focus tube'
_exptl_absorpt_coefficient_mu 1.022
_exptl_absorpt_correction_T_max 0.77
_exptl_absorpt_correction_T_min 0.65
_exptl_absorpt_correction_type multi-scan
_exptl_absorpt_process_details 'SADABS V2014/5 (Bruker AXS Inc.)'
_exptl_crystal_colour colourless
_exptl_crystal_density_diffrn 1.323
_exptl_crystal_density_method 'not measured'
_exptl_crystal_description block
_exptl_crystal_F_000 1360
_exptl_crystal_size_max 0.685
_exptl_crystal_size_mid 0.624
_exptl_crystal_size_min 0.264
_refine_diff_density_max 0.447
_refine_diff_density_min -0.296
_refine_ls_extinction_method none
_refine_ls_goodness_of_fit_ref 1.033
_refine_ls_hydrogen_treatment constr
_refine_ls_matrix_type full
_refine_ls_number_parameters 305
_refine_ls_number_reflns 9923
_refine_ls_number_restraints 0
_refine_ls_restrained_S_all 1.033
_refine_ls_R_factor_all 0.0266
_refine_ls_R_factor_gt 0.0206
_refine_ls_shift/su_max 0.006
_refine_ls_shift/su_mean 0.000
_refine_ls_structure_factor_coef Fsqd
_refine_ls_weighting_details 'w=1/[\s^2^(Fo^2^)+(0.0224P)^2^+0.7740P] where P=(Fo^2^+2Fc^2^)/3'
_refine_ls_weighting_scheme calc
_refine_ls_wR_factor_gt 0.0474
_refine_ls_wR_factor_ref 0.0497
_reflns_number_gt 8679
_reflns_number_total 9923
_reflns_threshold_expression 'I > 2\s(I)'
_cod_data_source_file ic5b02031_si_001.cif
_cod_data_source_block 1
_cod_database_code 4346727

loop_
_space_group_symop_operation_xyz
'x, y, z'
'-x+1/2, y+1/2, -z+1/2'
'-x, -y, -z'
'x-1/2, -y-1/2, z-1/2'

loop_
_atom_site_type_symbol
_atom_site_label
_atom_site_fract_x
_atom_site_fract_y
_atom_site_fract_z
_atom_site_U_iso_or_equiv
_atom_site_adp_type
_atom_site_calc_flag
_atom_site_refinement_flags_adp
_atom_site_refinement_flags_posn
_atom_site_occupancy
In In1 0.49886(2) 0.68716(2) 0.23588(2) 0.01179(3) Uani d . . 1
Cl Cl1 0.46200(3) 0.70021(2) 0.08069(2) 0.01910(6) Uani d . . 1
P P1 0.52647(3) 0.53855(2) 0.23831(2) 0.01364(6) Uani d . . 1
P P2 0.71477(3) 0.63047(2) 0.27645(2) 0.01294(6) Uani d . . 1
P P3 0.47909(3) 0.83307(2) 0.26881(2) 0.01359(6) Uani d . . 1
P P4 0.30250(3) 0.73714(2) 0.28815(2) 0.01286(6) Uani d . . 1
N N1 0.67209(9) 0.54590(6) 0.26962(7) 0.0153(2) Uani d . . 1
N N2 0.34464(10) 0.82211(6) 0.29448(7) 0.0166(2) Uani d . . 1
C C1 0.46598(12) 0.47472(7) 0.31151(9) 0.0194(3) Uani d . . 1
H H1 0.4006 0.4454 0.2775 0.023 Uiso calc U R 1
C C2 0.41230(13) 0.51753(8) 0.37875(9) 0.0246(3) Uani d . . 1
H H2A 0.3781 0.4835 0.416 0.037 Uiso calc U R 1
H H2B 0.3492 0.55 0.3507 0.037 Uiso calc U R 1
H H2C 0.4752 0.5466 0.4128 0.037 Uiso calc U R 1
C C3 0.56194(14) 0.42204(8) 0.35502(11) 0.0308(3) Uani d . . 1
H H3A 0.628 0.4499 0.3873 0.046 Uiso calc U R 1
H H3B 0.5924 0.3925 0.3117 0.046 Uiso calc U R 1
H H3C 0.5268 0.39 0.3939 0.046 Uiso calc U R 1
C C4 0.49966(12) 0.49292(8) 0.13361(9) 0.0206(3) Uani d . . 1
H H4 0.5354 0.5252 0.0935 0.025 Uiso calc U R 1
C C5 0.36571(13) 0.48768(9) 0.09884(10) 0.0277(3) Uani d . . 1
H H5A 0.3548 0.4681 0.0408 0.042 Uiso calc U R 1
H H5B 0.3296 0.5363 0.0982 0.042 Uiso calc U R 1
H H5C 0.3269 0.4552 0.1353 0.042 Uiso calc U R 1
C C6 0.56205(14) 0.41938(9) 0.13249(11) 0.0336(4) Uani d . . 1
H H6A 0.5234 0.384 0.1655 0.05 Uiso calc U R 1
H H6B 0.6466 0.4245 0.1576 0.05 Uiso calc U R 1
H H6C 0.5563 0.4023 0.0736 0.05 Uiso calc U R 1
C C7 0.79975(12) 0.65004(7) 0.38276(8) 0.0183(3) Uani d . . 1
H H7 0.8172 0.7036 0.386 0.022 Uiso calc U R 1
C C8 0.91873(13) 0.60947(9) 0.40252(10) 0.0273(3) Uani d . . 1
H H8A 0.9575 0.6214 0.4605 0.041 Uiso calc U R 1
H H8B 0.971 0.6242 0.3618 0.041 Uiso calc U R 1
H H8C 0.9042 0.5568 0.398 0.041 Uiso calc U R 1
C C9 0.72103(14) 0.63219(10) 0.44937(9) 0.0297(3) Uani d . . 1
H H9A 0.7023 0.5799 0.4473 0.045 Uiso calc U R 1
H H9B 0.6464 0.6603 0.4376 0.045 Uiso calc U R 1
H H9C 0.7636 0.6448 0.5061 0.045 Uiso calc U R 1
C C10 0.82185(12) 0.64947(7) 0.20301(8) 0.0178(2) Uani d . . 1
H H10 0.9011 0.628 0.2277 0.021 Uiso calc U R 1
C C11 0.78082(13) 0.61441(8) 0.11627(9) 0.0252(3) Uani d . . 1
H H11A 0.7028 0.6345 0.0913 0.038 Uiso calc U R 1
H H11B 0.7737 0.5615 0.1232 0.038 Uiso calc U R 1
H H11C 0.8396 0.6246 0.0786 0.038 Uiso calc U R 1
C C12 0.83720(14) 0.73204(8) 0.19565(11) 0.0276(3) Uani d . . 1
H H12A 0.8968 0.7423 0.1586 0.041 Uiso calc U R 1
H H12B 0.8643 0.7526 0.2523 0.041 Uiso calc U R 1
H H12C 0.7603 0.7541 0.1713 0.041 Uiso calc U R 1
C C13 0.46710(12) 0.88962(7) 0.17199(8) 0.0178(3) Uani d . . 1
H H13 0.4153 0.8619 0.126 0.021 Uiso calc U R 1
C C14 0.58947(13) 0.89799(8) 0.14288(9) 0.0219(3) Uani d . . 1
H H14A 0.5793 0.9227 0.0875 0.033 Uiso calc U R 1
H H14B 0.6248 0.8497 0.1376 0.033 Uiso calc U R 1
H H14C 0.6426 0.9269 0.1848 0.033 Uiso calc U R 1
C C15 0.40555(14) 0.96276(8) 0.17934(11) 0.0278(3) Uani d . . 1
H H15A 0.4583 0.9947 0.2181 0.042 Uiso calc U R 1
H H15B 0.3305 0.9551 0.2017 0.042 Uiso calc U R 1
H H15C 0.3882 0.9856 0.123 0.042 Uiso calc U R 1
C C16 0.56982(12) 0.88900(7) 0.35275(9) 0.0192(3) Uani d . . 1
H H16 0.6225 0.9217 0.3244 0.023 Uiso calc U R 1
C C17 0.65052(14) 0.83983(9) 0.41470(10) 0.0280(3) Uani d . . 1
H H17A 0.6992 0.8699 0.458 0.042 Uiso calc U R 1
H H17B 0.7032 0.8116 0.3835 0.042 Uiso calc U R 1
H H17C 0.6009 0.8064 0.4424 0.042 Uiso calc U R 1
C C18 0.49239(15) 0.93716(9) 0.40085(11) 0.0326(4) Uani d . . 1
H H18A 0.4396 0.9063 0.4291 0.049 Uiso calc U R 1
H H18B 0.4437 0.9699 0.3606 0.049 Uiso calc U R 1
H H18C 0.5442 0.9661 0.4436 0.049 Uiso calc U R 1
C C19 0.16480(11) 0.72421(7) 0.21050(8) 0.0171(2) Uani d . . 1
H H19 0.0948 0.74 0.2375 0.02 Uiso calc U R 1
C C20 0.16804(13) 0.77050(8) 0.13148(9) 0.0217(3) Uani d . . 1
H H20A 0.2348 0.7547 0.1032 0.033 Uiso calc U R 1
H H20B 0.179 0.8219 0.148 0.033 Uiso calc U R 1
H H20C 0.0924 0.7648 0.0923 0.033 Uiso calc U R 1
C C21 0.14953(14) 0.64309(8) 0.18731(10) 0.0269(3) Uani d . . 1
H H21A 0.0745 0.6361 0.1479 0.04 Uiso calc U R 1
H H21B 0.1473 0.6145 0.2391 0.04 Uiso calc U R 1
H H21C 0.2171 0.6269 0.1601 0.04 Uiso calc U R 1
C C22 0.25551(12) 0.70974(7) 0.38947(8) 0.0172(2) Uani d . . 1
H H22 0.2227 0.659 0.3829 0.021 Uiso calc U R 1
C C23 0.15821(13) 0.75988(8) 0.41413(9) 0.0248(3) Uani d . . 1
H H23A 0.1394 0.7452 0.4698 0.037 Uiso calc U R 1
H H23B 0.0859 0.7561 0.3713 0.037 Uiso calc U R 1
H H23C 0.187 0.8104 0.4171 0.037 Uiso calc U R 1
C C24 0.36394(14) 0.70947(9) 0.46002(9) 0.0259(3) Uani d . . 1
H H24A 0.3958 0.7591 0.4685 0.039 Uiso calc U R 1
H H24B 0.4259 0.6772 0.4439 0.039 Uiso calc U R 1
H H24C 0.3398 0.6919 0.513 0.039 Uiso calc U R 1

loop_
_atom_site_aniso_label
_atom_site_aniso_U_11
_atom_site_aniso_U_22
_atom_site_aniso_U_33
_atom_site_aniso_U_12
_atom_site_aniso_U_13
_atom_site_aniso_U_23
In1 0.01220(4) 0.01320(4) 0.01003(4) 0.00189(3) 0.00193(3) -0.00019(3)
Cl1 0.02269(15) 0.02400(16) 0.01077(13) 0.00186(12) 0.00318(11) 0.00026(11)
P1 0.01435(15) 0.01228(14) 0.01428(14) 0.00015(11) 0.00224(12) -0.00118(11)
P2 0.01208(14) 0.01300(14) 0.01350(14) 0.00125(11) 0.00126(11) -0.00086(11)
P3 0.01396(15) 0.01224(14) 0.01431(14) 0.00056(11) 0.00150(11) -0.00066(11)
P4 0.01250(14) 0.01390(15) 0.01245(14) 0.00151(11) 0.00277(11) 0.00000(11)
N1 0.0136(5) 0.0136(5) 0.0182(5) 0.0016(4) 0.0012(4) -0.0012(4)
N2 0.0152(5) 0.0144(5) 0.0208(5) 0.0013(4) 0.0048(4) -0.0011(4)
C1 0.0189(6) 0.0165(6) 0.0228(6) -0.0015(5) 0.0038(5) 0.0033(5)
C2 0.0244(7) 0.0295(8) 0.0215(7) -0.0023(6) 0.0084(6) 0.0037(6)
C3 0.0278(8) 0.0238(7) 0.0408(9) 0.0039(6) 0.0057(7) 0.0147(6)
C4 0.0203(7) 0.0216(7) 0.0195(6) -0.0014(5) 0.0024(5) -0.0073(5)
C5 0.0228(7) 0.0332(8) 0.0247(7) -0.0005(6) -0.0035(6) -0.0106(6)
C6 0.0266(8) 0.0311(8) 0.0421(9) 0.0037(6) 0.0021(7) -0.0214(7)
C7 0.0180(6) 0.0181(6) 0.0172(6) 0.0022(5) -0.0019(5) -0.0048(5)
C8 0.0218(7) 0.0349(8) 0.0228(7) 0.0078(6) -0.0040(6) -0.0031(6)
C9 0.0262(8) 0.0476(10) 0.0146(6) 0.0035(7) 0.0013(6) -0.0050(6)
C10 0.0140(6) 0.0207(6) 0.0191(6) 0.0014(5) 0.0041(5) 0.0031(5)
C11 0.0241(7) 0.0328(8) 0.0204(7) -0.0002(6) 0.0087(5) -0.0011(6)
C12 0.0241(7) 0.0234(7) 0.0366(8) -0.0044(6) 0.0085(6) 0.0046(6)
C13 0.0174(6) 0.0167(6) 0.0184(6) -0.0013(5) -0.0001(5) 0.0034(5)
C14 0.0225(7) 0.0222(7) 0.0219(7) -0.0001(5) 0.0062(5) 0.0034(5)
C15 0.0228(7) 0.0214(7) 0.0405(9) 0.0047(6) 0.0086(6) 0.0117(6)
C16 0.0193(6) 0.0191(6) 0.0190(6) -0.0024(5) 0.0021(5) -0.0045(5)
C17 0.0281(8) 0.0306(8) 0.0218(7) -0.0028(6) -0.0064(6) 0.0008(6)
C18 0.0318(8) 0.0327(8) 0.0338(8) -0.0001(7) 0.0065(7) -0.0173(7)
C19 0.0122(6) 0.0221(6) 0.0168(6) 0.0012(5) 0.0022(5) 0.0006(5)
C20 0.0197(7) 0.0270(7) 0.0169(6) 0.0029(5) -0.0017(5) 0.0030(5)
C21 0.0238(7) 0.0245(7) 0.0304(8) -0.0062(6) -0.0016(6) -0.0017(6)
C22 0.0211(6) 0.0174(6) 0.0143(6) 0.0022(5) 0.0062(5) 0.0014(5)
C23 0.0263(7) 0.0290(8) 0.0214(7) 0.0060(6) 0.0109(6) -0.0020(6)
C24 0.0288(8) 0.0332(8) 0.0153(6) 0.0068(6) 0.0027(6) 0.0017(6)

loop_
_atom_type_symbol
_atom_type_description
_atom_type_scat_dispersion_real
_atom_type_scat_dispersion_imag
_atom_type_scat_source
C C 0.0033 0.0016 'International Tables Vol C Tables 4.2.6.8 and 6.1.1.4'
H H 0.0000 0.0000 'International Tables Vol C Tables 4.2.6.8 and 6.1.1.4'
N N 0.0061 0.0033 'International Tables Vol C Tables 4.2.6.8 and 6.1.1.4'
P P 0.1023 0.0942 'International Tables Vol C Tables 4.2.6.8 and 6.1.1.4'
Cl Cl 0.1484 0.1585 'International Tables Vol C Tables 4.2.6.8 and 6.1.1.4'
In In -0.7276 1.3100 'International Tables Vol C Tables 4.2.6.8 and 6.1.1.4'

loop_
_geom_angle_atom_site_label_1
_geom_angle_atom_site_label_2
_geom_angle_atom_site_label_3
_geom_angle
Cl1 In1 P2 106.785(11)
Cl1 In1 P4 105.332(11)
P2 In1 P4 147.883(11)
Cl1 In1 P3 95.232(11)
P2 In1 P3 115.974(10)
P4 In1 P3 60.374(10)
Cl1 In1 P1 96.441(10)
P2 In1 P1 60.399(10)
P4 In1 P1 115.964(10)
P3 In1 P1 168.327(10)
N1 P1 C4 108.89(6)
N1 P1 C1 108.13(6)
C4 P1 C1 104.83(6)
N1 P1 In1 91.66(4)
C4 P1 In1 115.82(5)
C1 P1 In1 125.67(5)
N1 P2 C10 110.87(6)
N1 P2 C7 110.72(6)
C10 P2 C7 104.22(6)
N1 P2 In1 96.11(4)
C10 P2 In1 116.43(4)
C7 P2 In1 118.41(4)
N2 P3 C13 109.07(6)
N2 P3 C16 108.38(6)
C13 P3 C16 104.43(6)
N2 P3 In1 91.98(4)
C13 P3 In1 112.74(4)
C16 P3 In1 128.56(4)
N2 P4 C19 111.88(6)
N2 P4 C22 109.17(6)
C19 P4 C22 102.80(6)
N2 P4 In1 95.68(4)
C19 P4 In1 113.90(4)
C22 P4 In1 123.37(4)
P2 N1 P1 111.75(6)
P4 N2 P3 111.96(6)
C2 C1 C3 109.78(12)
C2 C1 P1 109.97(9)
C3 C1 P1 112.09(10)
C6 C4 C5 111.93(12)
C6 C4 P1 113.68(10)
C5 C4 P1 111.52(10)
C9 C7 C8 110.16(12)
C9 C7 P2 108.63(9)
C8 C7 P2 114.13(9)
C11 C10 C12 111.68(12)
C11 C10 P2 110.92(9)
C12 C10 P2 109.22(9)
C15 C13 C14 112.30(11)
C15 C13 P3 113.90(10)
C14 C13 P3 110.95(9)
C17 C16 C18 110.39(13)
C17 C16 P3 110.09(10)
C18 C16 P3 112.54(10)
C20 C19 C21 110.99(11)
C20 C19 P4 110.73(9)
C21 C19 P4 109.67(9)
C24 C22 C23 109.84(11)
C24 C22 P4 109.58(10)
C23 C22 P4 112.19(9)

loop_
_geom_bond_atom_site_label_1
_geom_bond_atom_site_label_2
_geom_bond_distance
In1 Cl1 2.4480(3)
In1 P2 2.6354(3)
In1 P4 2.6512(3)
In1 P3 2.7402(3)
In1 P1 2.7404(4)
P1 N1 1.6470(11)
P1 C4 1.8444(13)
P1 C1 1.8547(14)
P2 N1 1.6213(11)
P2 C10 1.8418(13)
P2 C7 1.8423(13)
P3 N2 1.6456(12)
P3 C13 1.8427(13)
P3 C16 1.8573(13)
P4 N2 1.6265(11)
P4 C19 1.8419(13)
P4 C22 1.8433(13)
C1 C2 1.526(2)
C1 C3 1.5323(19)
C4 C6 1.522(2)
C4 C5 1.5296(19)
C7 C9 1.522(2)
C7 C8 1.5243(19)
C10 C11 1.5254(19)
C10 C12 1.5295(19)
C13 C15 1.5226(19)
C13 C14 1.5328(19)
C16 C17 1.526(2)
C16 C18 1.529(2)
C19 C20 1.5210(18)
C19 C21 1.534(2)
C22 C24 1.5245(19)
C22 C23 1.5301(19)

loop_
_geom_torsion_atom_site_label_1
_geom_torsion_atom_site_label_2
_geom_torsion_atom_site_label_3
_geom_torsion_atom_site_label_4
_geom_torsion
C10 P2 N1 P1 -118.65(7)
C7 P2 N1 P1 126.18(7)
In1 P2 N1 P1 2.67(6)
C4 P1 N1 P2 115.51(7)
C1 P1 N1 P2 -131.12(7)
In1 P1 N1 P2 -2.56(6)
C19 P4 N2 P3 -119.57(7)
C22 P4 N2 P3 127.33(7)
In1 P4 N2 P3 -0.97(6)
C13 P3 N2 P4 115.85(7)
C16 P3 N2 P4 -131.03(7)
In1 P3 N2 P4 0.94(6)
N1 P1 C1 C2 98.24(10)
C4 P1 C1 C2 -145.71(10)
In1 P1 C1 C2 -7.57(12)
N1 P1 C1 C3 -24.18(12)
C4 P1 C1 C3 91.87(11)
In1 P1 C1 C3 -129.99(10)
N1 P1 C4 C6 55.08(12)
C1 P1 C4 C6 -60.44(12)
In1 P1 C4 C6 156.59(10)
N1 P1 C4 C5 -177.25(10)
C1 P1 C4 C5 67.24(12)
In1 P1 C4 C5 -75.74(11)
N1 P2 C7 C9 -57.82(11)
C10 P2 C7 C9 -177.08(10)
In1 P2 C7 C9 51.69(11)
N1 P2 C7 C8 65.52(12)
C10 P2 C7 C8 -53.74(12)
In1 P2 C7 C8 175.03(9)
N1 P2 C10 C11 43.32(11)
C7 P2 C10 C11 162.48(10)
In1 P2 C10 C11 -65.15(10)
N1 P2 C10 C12 166.84(9)
C7 P2 C10 C12 -74.01(10)
In1 P2 C10 C12 58.37(10)
N2 P3 C13 C15 55.11(11)
C16 P3 C13 C15 -60.57(11)
In1 P3 C13 C15 155.74(9)
N2 P3 C13 C14 -177.01(9)
C16 P3 C13 C14 67.31(11)
In1 P3 C13 C14 -76.38(10)
N2 P3 C16 C17 99.05(11)
C13 P3 C16 C17 -144.79(10)
In1 P3 C16 C17 -9.09(13)
N2 P3 C16 C18 -24.56(13)
C13 P3 C16 C18 91.61(12)
In1 P3 C16 C18 -132.70(10)
N2 P4 C19 C20 40.55(11)
C22 P4 C19 C20 157.56(9)
In1 P4 C19 C20 -66.58(10)
N2 P4 C19 C21 163.37(9)
C22 P4 C19 C21 -79.62(10)
In1 P4 C19 C21 56.24(10)
N2 P4 C22 C24 -67.13(11)
C19 P4 C22 C24 173.95(10)
In1 P4 C22 C24 43.63(11)
N2 P4 C22 C23 55.16(11)
C19 P4 C22 C23 -63.76(11)
In1 P4 C22 C23 165.92(8)
